data_7046501
loop_
_publ_author_name
'You, Li-Xin'
'Cui, Lan-Xin'
'Zhao, Bai-Bei'
'Xiong, Gang'
'Ding, Fu'
'Ren, Bao-Yi'
'Shi, Zhong-Liang'
'Dragutan, Ileana'
'Dragutan, Valerian'
'Sun, Ya-Guang'

_publ_section_title
;
 Tailoring the structure, pH sensitivity and catalytic performance in
 Suzuki-Miyaura cross-couplings of Ln/Pd MOFs based on the
 1,1'-di(p-carboxybenzyl)-2,2'-diimidazole linker.
;
_journal_issue 26
_journal_name_full 'Dalton transactions (Cambridge, England : 2003)'
_journal_page_first 8755
_journal_page_last 8763
_journal_paper_doi 10.1039/c8dt01288a
_journal_volume 47
_journal_year 2018
_chemical_formula_moiety '0.25(C176 H128 Cl16 N32 O40 Pd8 Sm4)'
_chemical_formula_sum 'C44 H43 Cl4 N14 O13 Pd2 Sm'
_chemical_formula_weight 1480.87
_space_group_crystal_system orthorhombic
_space_group_IT_number 52
_space_group_name_Hall '-P 2a 2bc'
_space_group_name_H-M_alt 'P n n a'
_symmetry_space_group_name_Hall '-P 2a 2bc'
_symmetry_space_group_name_H-M 'P n n a'
_atom_sites_solution_hydrogens geom
_atom_sites_solution_primary dual
_audit_creation_date 2018-05-27
_audit_creation_method
;
Olex2 1.2
(compiled 2018.05.18 svn.r3508 for OlexSys, GUI svn.r5497)
;
_audit_update_record
;
2018-05-29 deposited with the CCDC.
2018-05-31 downloaded from the CCDC.
;
_cell_angle_alpha 90
_cell_angle_beta 90
_cell_angle_gamma 90
_cell_formula_units_Z 4
_cell_length_a 10.1010(6)
_cell_length_b 40.7504(15)
_cell_length_c 15.1414(10)
_cell_measurement_reflns_used 6434
_cell_measurement_temperature 103(2)
_cell_measurement_theta_max 73.6230
_cell_measurement_theta_min 4.3040
_cell_volume 6232.5(6)
_computing_cell_refinement
;
CrysAlisPro, Agilent Technologies,
Version 1.171.37.34 (release 22-05-2014 CrysAlis171 .NET)
(compiled May 22 2014,16:03:01)
;
_computing_data_collection
;
CrysAlisPro, Agilent Technologies,
Version 1.171.37.34 (release 22-05-2014 CrysAlis171 .NET)
(compiled May 22 2014,16:03:01)
;
_computing_data_reduction
;
CrysAlisPro, Agilent Technologies,
Version 1.171.37.34 (release 22-05-2014 CrysAlis171 .NET)
(compiled May 22 2014,16:03:01)
;
_computing_molecular_graphics 'Olex2 (Dolomanov et al., 2009)'
_computing_publication_material 'Olex2 (Dolomanov et al., 2009)'
_computing_structure_refinement 'ShelXL (Sheldrick, 2015)'
_computing_structure_solution 'ShelXT (Sheldrick, 2015)'
_diffrn_ambient_temperature 103(2)
_diffrn_detector_area_resol_mean 10.4839
_diffrn_detector_type Atlas
_diffrn_measured_fraction_theta_full 0.974
_diffrn_measured_fraction_theta_max 0.974
_diffrn_measurement_details
;
#__ type_ start__ end____ width___ exp.time_
  1 omega  -48.00   35.00   1.0000   10.0000
omega____ theta____ kappa____ phi______ frames
    -      -41.8048   29.0000  -36.0000 83

#__ type_ start__ end____ width___ exp.time_
  2 omega   46.00  145.00   1.0000   20.0000
omega____ theta____ kappa____ phi______ frames
    -      109.1316 -165.0000  -61.0000 99

#__ type_ start__ end____ width___ exp.time_
  3 omega   33.00   91.00   1.0000   20.0000
omega____ theta____ kappa____ phi______ frames
    -      109.1316  -29.0000  162.0000 58

#__ type_ start__ end____ width___ exp.time_
  4 omega  101.00  178.00   1.0000   20.0000
omega____ theta____ kappa____ phi______ frames
    -      109.1316   97.0000   90.0000 77

#__ type_ start__ end____ width___ exp.time_
  5 omega  -39.00   32.00   1.0000   10.0000
omega____ theta____ kappa____ phi______ frames
    -      -41.8048   38.0000 -120.0000 71

#__ type_ start__ end____ width___ exp.time_
  6 omega -117.00  -86.00   1.0000   10.0000
omega____ theta____ kappa____ phi______ frames
    -      -41.8048 -165.0000  -61.0000 31

#__ type_ start__ end____ width___ exp.time_
  7 omega    2.00   83.00   1.0000   10.0000
omega____ theta____ kappa____ phi______ frames
    -       41.8048  -99.0000  -90.0000 81

#__ type_ start__ end____ width___ exp.time_
  8 omega   34.00   90.00   1.0000   20.0000
omega____ theta____ kappa____ phi______ frames
    -      109.1316  -30.0000 -150.0000 56

#__ type_ start__ end____ width___ exp.time_
  9 omega   95.00  176.00   1.0000   20.0000
omega____ theta____ kappa____ phi______ frames
    -      109.1316  125.0000 -180.0000 81

#__ type_ start__ end____ width___ exp.time_
 10 omega  106.00  176.00   1.0000   20.0000
omega____ theta____ kappa____ phi______ frames
    -      109.1316  125.0000  120.0000 70
;
_diffrn_measurement_device 'four-circle diffractometer'
_diffrn_measurement_device_type 'SuperNova, Dual, Cu at zero, Atlas'
_diffrn_measurement_method '\w scans'
_diffrn_radiation_type CuK\a
_diffrn_radiation_wavelength 1.54184
_diffrn_reflns_av_R_equivalents 0.0381
_diffrn_reflns_av_unetI/netI 0.0337
_diffrn_reflns_Laue_measured_fraction_full 0.974
_diffrn_reflns_Laue_measured_fraction_max 0.974
_diffrn_reflns_limit_h_max 6
_diffrn_reflns_limit_h_min -11
_diffrn_reflns_limit_k_max 47
_diffrn_reflns_limit_k_min -47
_diffrn_reflns_limit_l_max 17
_diffrn_reflns_limit_l_min -9
_diffrn_reflns_number 22154
_diffrn_reflns_point_group_measured_fraction_full 0.974
_diffrn_reflns_point_group_measured_fraction_max 0.974
_diffrn_reflns_theta_full 64.997
_diffrn_reflns_theta_max 64.997
_diffrn_reflns_theta_min 4.340
_exptl_absorpt_coefficient_mu 13.716
_exptl_absorpt_correction_T_max 0.995
_exptl_absorpt_correction_T_min 0.992
_exptl_absorpt_correction_type analytical
_exptl_absorpt_process_details
;
CrysAlisPro, Agilent Technologies,
Version 1.171.37.34 (release 22-05-2014 CrysAlis171 .NET)
(compiled May 22 2014,16:03:01)
Analytical numeric absorption correction using a multifaceted crystal
            model based on expressions derived by R.C. Clark & J.S. Reid.
(Clark, R. C. & Reid, J. S. (1995). Acta Cryst. A51, 887-897)
Empirical absorption correction using spherical harmonics,
 implemented in SCALE3 ABSPACK scaling algorithm.
;
_exptl_crystal_colour yellow
_exptl_crystal_colour_primary yellow
_exptl_crystal_density_diffrn 1.578
_exptl_crystal_description block
_exptl_crystal_F_000 2924
_exptl_crystal_size_max 0.1116
_exptl_crystal_size_mid 0.0671
_exptl_crystal_size_min 0.0629
_refine_diff_density_max 1.813
_refine_diff_density_min -1.183
_refine_diff_density_rms 0.117
_refine_ls_extinction_method none
_refine_ls_goodness_of_fit_ref 1.177
_refine_ls_hydrogen_treatment constr
_refine_ls_matrix_type full
_refine_ls_number_parameters 360
_refine_ls_number_reflns 5175
_refine_ls_number_restraints 48
_refine_ls_restrained_S_all 1.176
_refine_ls_R_factor_all 0.1008
_refine_ls_R_factor_gt 0.0889
_refine_ls_shift/su_max 0.001
_refine_ls_shift/su_mean 0.000
_refine_ls_structure_factor_coef Fsqd
_refine_ls_weighting_details 'w=1/[\s^2^(Fo^2^)+(0.0500P)^2^+30.0000P] where P=(Fo^2^+2Fc^2^)/3'
_refine_ls_weighting_scheme calc
_refine_ls_wR_factor_gt 0.1926
_refine_ls_wR_factor_ref 0.2009
_reflns_Friedel_coverage 0.000
_reflns_number_gt 4222
_reflns_number_total 5175
_reflns_threshold_expression 'I > 2\s(I)'
_cod_data_source_file c8dt01288a2.cif
_cod_data_source_block 1_sq_sq
_cod_depositor_comments 'Adding full bibliography for 7046501--7046503.cif.'
_cod_database_code 7046501
_shelx_shelxl_version_number 2016/6
_shelx_space_group_comment
;
The symmetry employed for this shelxl refinement is uniquely defined
by the following loop, which should always be used as a source of
symmetry information in preference to the above space-group names.
They are only intended as comments.
;
_olex2_refinement_description
;
1. Fixed Uiso
 At 1.2 times of:
  All C(H) groups, All C(H,H) groups, All C(H,H,H,H) groups
2. Uiso/Uaniso restraints and constraints
C27 \\sim C9 \\sim C8 \\sim C7 \\sim C6 \\sim C5: within 0.01A with sigma of
3.8 and sigma for terminal atoms of 0.01
Uanis(C27) \\sim Ueq, Uanis(C24) \\sim Ueq, Uanis(C23) \\sim Ueq: with sigma of
0.01 and sigma for terminal atoms of 0.01
Uanis(C4) \\sim Ueq: with sigma of 0.01 and sigma for terminal atoms of 0.01
Uanis(C25) \\sim Ueq: with sigma of 0.01 and sigma for terminal atoms of 0.01
Uanis(C29) \\sim Ueq: with sigma of 0.01 and sigma for terminal atoms of 0.01
Uanis(C6) \\sim Ueq: with sigma of 0.01 and sigma for terminal atoms of 0.01
Uanis(C14) \\sim Ueq: with sigma of 0.01 and sigma for terminal atoms of 0.01
3. Others
 Fixed Sof: C4(0.5) H4(0.5) C5(0.5) C6(0.5) H6(0.5) C7(0.5) H7(0.5) C8(0.5)
 C9(0.5) H9(0.5) O3(0.5) H19C(0.5) H19D(0.5) H19A(0.5) H19B(0.5) C22(0.5)
 C23(0.5) H23(0.5) C24(0.5) H24(0.5) C25(0.5) C26(0.5) H26(0.5) C27(0.5)
 H27(0.5) C28(0.5) O6(0.5) C29(0.5)
4.a Secondary CH2 refined with riding coordinates:
 C19(H19C,H19D), C19(H19A,H19B), C20(H20A,H20B)
4.b Aromatic/amide H refined with riding coordinates:
 C2(H2), C3(H3), C4(H4), C6(H6), C7(H7), C9(H9), C11(H11), C12(H12), C14(H14),
 C15(H15), C17(H17), C21(H21), C23(H23), C24(H24), C26(H26), C27(H27)
4.c Fitted hexagon refined as free rotating group:
 C4(C5,C6,C7,C8,C9), C23(C24,C25,C26,C27,C28)
;
_olex2_submission_special_instructions 'No special instructions were received'

loop_
_space_group_symop_operation_xyz
'x, y, z'
'-x+1/2, -y, z'
'x, -y+1/2, -z+1/2'
'-x+1/2, y+1/2, -z+1/2'
'-x, -y, -z'
'x-1/2, y, -z'
'-x, y-1/2, z-1/2'
'x-1/2, -y-1/2, z-1/2'

loop_
_atom_site_label
_atom_site_type_symbol
_atom_site_fract_x
_atom_site_fract_y
_atom_site_fract_z
_atom_site_U_iso_or_equiv
_atom_site_adp_type
_atom_site_occupancy
_atom_site_site_symmetry_order
_atom_site_calc_flag
_atom_site_refinement_flags_posn
_atom_site_refinement_flags_adp
_atom_site_refinement_flags_occupancy
_atom_site_disorder_assembly
_atom_site_disorder_group
Sm1 Sm 0.250000 0.500000 0.99488(8) 0.0995(4) Uani 1 2 d S T P . .
Pd1 Pd 0.70676(9) 0.23458(2) 0.92746(6) 0.0870(3) Uani 1 1 d . . . . .
Cl2 Cl 0.6301(3) 0.26047(8) 1.05124(19) 0.0989(8) Uani 1 1 d . . . . .
Cl1 Cl 0.8146(5) 0.19758(9) 1.0137(3) 0.1316(13) Uani 1 1 d . . . . .
N2 N 0.5873(9) 0.26539(19) 0.8562(6) 0.081(2) Uani 1 1 d . . . . .
O1 O 1.1255(9) 0.4547(2) 0.9449(7) 0.123(3) Uani 1 1 d . . . . .
N1 N 0.8018(9) 0.2848(2) 0.6804(6) 0.089(2) Uani 1 1 d . . . . .
N4 N 0.5167(9) 0.3026(2) 0.7647(6) 0.084(2) Uani 1 1 d . . . . .
C1 C 0.7615(13) 0.2908(3) 0.7616(8) 0.091(3) Uani 1 1 d . . . . .
O2 O 0.9189(9) 0.4673(2) 0.9562(8) 0.124(3) Uani 1 1 d . . . . .
C2 C 0.4578(11) 0.2675(2) 0.8664(7) 0.080(3) Uani 1 1 d . . . . .
H2 H 0.406793 0.255550 0.906067 0.096 Uiso 1 1 calc R . . . .
N3 N 0.8621(9) 0.3007(2) 0.8129(6) 0.090(2) Uani 1 1 d . . . . .
C3 C 0.4122(12) 0.2904(3) 0.8081(8) 0.094(3) Uani 1 1 d . . . . .
H3 H 0.324317 0.296537 0.800054 0.112 Uiso 1 1 calc R . . . .
C4 C 0.4930(13) 0.3776(4) 0.7940(11) 0.091(8) Uani 0.5 1 d . U . A 2
H4 H 0.418578 0.368168 0.819587 0.109 Uiso 0.5 1 calc R . . A 2
C5 C 0.5602(16) 0.3613(3) 0.7270(11) 0.084(6) Uani 0.5 1 d G U . A 2
C6 C 0.6715(17) 0.3755(4) 0.6887(10) 0.117(8) Uani 0.5 1 d G U . A 2
H6 H 0.716414 0.364521 0.643925 0.141 Uiso 0.5 1 calc R . . A 2
C7 C 0.7155(15) 0.4060(4) 0.7174(11) 0.117(8) Uani 0.5 1 d G U . A 2
H7 H 0.789958 0.415442 0.691762 0.141 Uiso 0.5 1 calc R . . A 2
C8 C 0.6483(16) 0.4223(3) 0.7843(11) 0.091(6) Uani 0.5 1 d G U . A 2
C9 C 0.5371(14) 0.4082(3) 0.8226(10) 0.082(5) Uani 0.5 1 d G U . A 2
H9 H 0.492124 0.419090 0.867424 0.098 Uiso 0.5 1 calc R . . A 2
C10 C 0.9006(11) 0.3465(3) 0.9143(7) 0.084(3) Uani 1 1 d . . . . .
C11 C 0.9330(14) 0.2899(3) 0.6793(9) 0.104(4) Uani 1 1 d . . . . .
H11 H 0.988543 0.287567 0.630656 0.125 Uiso 1 1 calc R . . . .
C12 C 1.0633(14) 0.3885(3) 0.9190(10) 0.116(4) Uani 1 1 d . . . . .
H12 H 1.152220 0.394169 0.914694 0.140 Uiso 1 1 calc R . . . .
C13 C 0.9728(12) 0.4120(3) 0.9314(8) 0.088(3) Uani 1 1 d . . . . .
C14 C 0.8438(15) 0.4026(4) 0.9376(11) 0.123(4) Uani 1 1 d . U . . .
H14 H 0.778501 0.418250 0.947487 0.147 Uiso 1 1 calc R . . . .
O3 O 0.7942(19) 0.4677(5) 0.7711(14) 0.123(6) Uani 0.5 1 d . . . A 2
C15 C 0.8090(14) 0.3695(3) 0.9292(13) 0.135(6) Uani 1 1 d . . . . .
H15 H 0.720608 0.363379 0.934130 0.162 Uiso 1 1 calc R . . . .
C16 C 1.0083(11) 0.4479(3) 0.9455(8) 0.086(3) Uani 1 1 d . . . . .
O5 O 0.3646(10) 0.4771(3) 0.8662(7) 0.135(4) Uani 1 1 d . . . A 1
C17 C 0.9699(13) 0.2989(3) 0.7614(11) 0.111(4) Uani 1 1 d . . . . .
H17 H 1.056167 0.303234 0.779335 0.133 Uiso 1 1 calc R . . . .
O4 O 0.6511(9) 0.4727(2) 0.8759(7) 0.119(3) Uani 1 1 d . . . . .
C18 C 0.6215(11) 0.2871(3) 0.7933(8) 0.085(3) Uani 1 1 d . . . . .
C19 C 0.5124(12) 0.3278(3) 0.6972(8) 0.096(3) Uani 1 1 d . . . . .
H19C H 0.422020 0.329815 0.676352 0.115 Uiso 0.5 1 calc R . . A 2
H19D H 0.566273 0.320706 0.647685 0.115 Uiso 0.5 1 calc R . . A 2
H19A H 0.455000 0.320232 0.650047 0.115 Uiso 0.5 1 calc R . . A 1
H19B H 0.600633 0.330117 0.672672 0.115 Uiso 0.5 1 calc R . . A 1
C20 C 0.8581(12) 0.3107(3) 0.9058(7) 0.089(3) Uani 1 1 d . . . . .
H20A H 0.916886 0.296901 0.940203 0.107 Uiso 1 1 calc R . . . .
H20B H 0.768991 0.308053 0.928602 0.107 Uiso 1 1 calc R . . . .
C21 C 1.0260(14) 0.3555(3) 0.9124(11) 0.113(4) Uani 1 1 d . . . . .
H21 H 1.091241 0.339580 0.906668 0.136 Uiso 1 1 calc R . . . .
C22 C 0.698(3) 0.4560(6) 0.813(2) 0.100(7) Uani 0.5 1 d . . . A 2
C23 C 0.393(2) 0.3801(5) 0.6670(10) 0.155(12) Uani 0.5 1 d . U . A 1
H23 H 0.376722 0.372243 0.610384 0.186 Uiso 0.5 1 calc R . . A 1
C24 C 0.345(2) 0.4107(5) 0.6921(12) 0.178(15) Uani 0.5 1 d G U . A 1
H24 H 0.296473 0.423271 0.652223 0.213 Uiso 0.5 1 calc R . . A 1
C25 C 0.369(2) 0.4225(4) 0.7767(14) 0.102(7) Uani 0.5 1 d G U . A 1
C26 C 0.441(2) 0.4037(5) 0.8363(11) 0.127(11) Uani 0.5 1 d G . . A 1
H26 H 0.457328 0.411571 0.892898 0.152 Uiso 0.5 1 calc R . . A 1
C27 C 0.489(2) 0.3731(5) 0.8112(12) 0.144(17) Uani 0.5 1 d G U . A 1
H27 H 0.537577 0.360542 0.851060 0.173 Uiso 0.5 1 calc R . . A 1
C28 C 0.465(2) 0.3613(4) 0.7266(13) 0.091(6) Uani 0.5 1 d G . . A 1
O6 O 0.228(2) 0.4675(6) 0.7577(14) 0.143(8) Uani 0.5 1 d . . . A 1
C29 C 0.318(3) 0.4567(8) 0.805(2) 0.117(8) Uani 0.5 1 d . U . A 1

loop_
_atom_site_aniso_label
_atom_site_aniso_U_11
_atom_site_aniso_U_22
_atom_site_aniso_U_33
_atom_site_aniso_U_23
_atom_site_aniso_U_13
_atom_site_aniso_U_12
Sm1 0.1106(8) 0.0724(5) 0.1154(7) 0.000 0.000 -0.0057(5)
Pd1 0.0974(6) 0.0778(5) 0.0856(5) -0.0005(4) -0.0052(4) -0.0035(4)
Cl2 0.0968(18) 0.111(2) 0.0886(17) -0.0028(15) 0.0047(14) -0.0078(15)
Cl1 0.167(3) 0.107(2) 0.121(3) 0.0059(19) -0.031(2) 0.011(2)
N2 0.096(6) 0.064(4) 0.084(5) 0.004(4) -0.004(5) -0.009(4)
O1 0.099(6) 0.076(5) 0.194(10) -0.028(5) 0.023(6) -0.010(4)
N1 0.088(6) 0.081(5) 0.099(6) -0.006(5) 0.013(5) -0.007(5)
N4 0.090(6) 0.080(5) 0.081(5) -0.005(4) 0.002(4) 0.006(4)
C1 0.125(9) 0.065(6) 0.084(7) -0.004(5) 0.005(7) 0.001(6)
O2 0.097(6) 0.079(5) 0.197(10) -0.008(6) -0.019(6) 0.008(5)
C2 0.087(7) 0.063(5) 0.089(7) 0.002(5) 0.000(6) -0.002(5)
N3 0.090(6) 0.082(5) 0.098(6) -0.011(5) 0.003(5) -0.010(5)
C3 0.087(7) 0.086(7) 0.108(8) -0.021(6) 0.001(7) 0.007(6)
C4 0.094(12) 0.085(11) 0.093(11) -0.006(8) -0.013(8) 0.011(8)
C5 0.091(15) 0.072(12) 0.089(14) -0.003(10) -0.014(13) -0.003(12)
C6 0.127(12) 0.109(11) 0.116(11) -0.002(9) 0.002(9) 0.003(9)
C7 0.14(2) 0.102(18) 0.11(2) 0.002(15) -0.013(17) -0.027(17)
C8 0.092(14) 0.085(13) 0.097(15) -0.018(12) -0.009(12) -0.002(12)
C9 0.080(13) 0.072(12) 0.094(14) -0.011(10) 0.005(12) -0.005(11)
C10 0.078(6) 0.083(6) 0.090(7) -0.004(5) -0.003(5) -0.004(5)
C11 0.110(9) 0.102(8) 0.101(9) -0.020(7) 0.016(7) -0.005(7)
C12 0.095(8) 0.099(9) 0.156(13) -0.013(8) 0.024(9) -0.006(7)
C13 0.099(7) 0.075(6) 0.090(7) -0.001(5) -0.005(6) -0.003(6)
C14 0.110(7) 0.103(7) 0.156(9) -0.012(7) -0.015(7) 0.003(6)
O3 0.118(13) 0.102(12) 0.148(16) -0.002(11) 0.036(12) -0.019(11)
C15 0.093(9) 0.087(8) 0.226(18) -0.021(10) -0.025(10) -0.007(7)
C16 0.080(7) 0.076(6) 0.102(8) 0.000(6) 0.000(6) -0.011(5)
O5 0.109(6) 0.176(10) 0.120(7) -0.048(7) 0.010(6) -0.024(7)
C17 0.097(8) 0.089(8) 0.146(12) -0.014(8) 0.020(8) -0.009(7)
O4 0.094(5) 0.124(7) 0.138(7) -0.035(6) -0.017(5) 0.007(5)
C18 0.083(7) 0.079(6) 0.092(7) -0.012(5) -0.007(6) -0.006(5)
C19 0.116(9) 0.079(7) 0.093(7) 0.002(6) -0.004(6) 0.009(6)
C20 0.096(7) 0.085(6) 0.086(7) -0.003(5) -0.004(6) -0.005(6)
C21 0.108(9) 0.081(8) 0.150(12) -0.016(8) 0.017(8) -0.005(7)
C22 0.097(16) 0.071(12) 0.13(2) 0.002(13) -0.002(15) 0.002(12)
C23 0.161(15) 0.151(15) 0.153(15) -0.016(10) -0.002(10) 0.010(10)
C24 0.178(17) 0.174(17) 0.181(17) -0.004(10) -0.008(10) 0.009(10)
C25 0.108(10) 0.099(10) 0.100(10) -0.012(8) 0.000(8) 0.001(8)
C26 0.13(2) 0.101(19) 0.15(3) -0.026(19) -0.05(2) 0.016(18)
C27 0.146(19) 0.140(19) 0.146(19) -0.002(10) -0.012(10) 0.009(10)
C28 0.119(19) 0.080(13) 0.076(13) -0.005(11) 0.004(14) 0.006(14)
O6 0.149(17) 0.149(17) 0.129(15) -0.020(13) -0.050(14) 0.033(14)
C29 0.116(11) 0.114(11) 0.123(12) 0.001(9) 0.001(9) 0.005(9)

loop_
_atom_type_symbol
_atom_type_description
_atom_type_scat_dispersion_real
_atom_type_scat_dispersion_imag
_atom_type_scat_source
C C 0.0181 0.0091 'International Tables Vol C Tables 4.2.6.8 and 6.1.1.4'
H H 0.0000 0.0000 'International Tables Vol C Tables 4.2.6.8 and 6.1.1.4'
Cl Cl 0.3639 0.7018 'International Tables Vol C Tables 4.2.6.8 and 6.1.1.4'
N N 0.0311 0.0180 'International Tables Vol C Tables 4.2.6.8 and 6.1.1.4'
O O 0.0492 0.0322 'International Tables Vol C Tables 4.2.6.8 and 6.1.1.4'
Pd Pd 0.1215 3.9337 'International Tables Vol C Tables 4.2.6.8 and 6.1.1.4'
Sm Sm -5.3236 12.2178 'International Tables Vol C Tables 4.2.6.8 and 6.1.1.4'

loop_
_geom_angle_atom_site_label_1
_geom_angle_atom_site_label_2
_geom_angle_atom_site_label_3
_geom_angle
_geom_angle_site_symmetry_1
_geom_angle_site_symmetry_3
O1 Sm1 O1 142.6(5) 1_455 2_665
O1 Sm1 O5 78.0(4) 2_665 .
O1 Sm1 O5 72.4(3) 1_455 .
O1 Sm1 O5 72.4(3) 2_665 2_565
O1 Sm1 O5 78.0(4) 1_455 2_565
O1 Sm1 O4 71.6(4) 1_455 6_557
O1 Sm1 O4 145.6(4) 2_665 6_557
O1 Sm1 O4 71.6(4) 2_665 5_667
O1 Sm1 O4 145.6(4) 1_455 5_667
O2 Sm1 O1 99.3(3) 5_667 1_455
O2 Sm1 O1 92.6(3) 6_557 1_455
O2 Sm1 O1 92.6(3) 5_667 2_665
O2 Sm1 O1 99.3(3) 6_557 2_665
O2 Sm1 O2 142.2(6) 6_557 5_667
O2 Sm1 O5 71.5(4) 5_667 2_565
O2 Sm1 O5 146.3(4) 5_667 .
O2 Sm1 O5 71.5(4) 6_557 .
O2 Sm1 O5 146.3(4) 6_557 2_565
O2 Sm1 O4 72.8(3) 6_557 5_667
O2 Sm1 O4 72.8(3) 5_667 6_557
O2 Sm1 O4 77.4(3) 6_557 6_557
O2 Sm1 O4 77.4(3) 5_667 5_667
O5 Sm1 O5 74.8(6) 2_565 .
O5 Sm1 O4 127.8(3) . 5_667
O5 Sm1 O4 130.5(4) 2_565 5_667
O5 Sm1 O4 130.5(4) . 6_557
O5 Sm1 O4 127.8(3) 2_565 6_557
O4 Sm1 O4 74.8(5) 5_667 6_557
Cl1 Pd1 Cl2 89.86(13) . .
N2 Pd1 Cl2 87.1(3) . .
N2 Pd1 Cl1 172.6(3) . .
N2 Pd1 N1 95.3(4) . 3_556
N1 Pd1 Cl2 171.2(3) 3_556 .
N1 Pd1 Cl1 88.7(3) 3_556 .
C2 N2 Pd1 124.2(7) . .
C2 N2 C18 107.1(9) . .
C18 N2 Pd1 128.7(8) . .
C16 O1 Sm1 134.1(8) . 1_655
C1 N1 Pd1 132.0(8) . 3_556
C1 N1 C11 106.7(11) . .
C11 N1 Pd1 120.8(8) . 3_556
C3 N4 C19 125.8(10) . .
C18 N4 C3 107.4(10) . .
C18 N4 C19 126.8(10) . .
N1 C1 N3 111.2(11) . .
N1 C1 C18 124.7(11) . .
N3 C1 C18 124.0(10) . .
C16 O2 Sm1 168.3(10) . 5_667
N2 C2 C3 107.7(10) . .
C1 N3 C17 105.2(11) . .
C1 N3 C20 128.2(10) . .
C17 N3 C20 126.6(11) . .
N4 C3 C2 107.7(10) . .
C5 C4 C9 120.0 . .
C4 C5 C19 119.5(11) . .
C6 C5 C4 120.0 . .
C6 C5 C19 120.5(11) . .
C7 C6 C5 120.0 . .
C6 C7 C8 120.0 . .
C7 C8 C22 118.8(15) . .
C9 C8 C7 120.0 . .
C9 C8 C22 121.2(15) . .
C8 C9 C4 120.0 . .
C15 C10 C20 119.3(11) . .
C21 C10 C15 118.3(12) . .
C21 C10 C20 122.3(11) . .
N1 C11 C17 107.7(12) . .
C13 C12 C21 120.9(13) . .
C12 C13 C14 117.6(12) . .
C12 C13 C16 123.2(12) . .
C14 C13 C16 119.1(12) . .
C13 C14 C15 120.3(14) . .
C10 C15 C14 121.1(14) . .
O1 C16 C13 116.6(11) . .
O2 C16 O1 125.3(11) . .
O2 C16 C13 118.1(10) . .
C29 O5 Sm1 128.5(15) . .
N3 C17 C11 109.1(12) . .
N2 C18 C1 122.3(10) . .
N4 C18 N2 110.1(10) . .
N4 C18 C1 127.6(11) . .
N4 C19 C5 114.7(11) . .
N4 C19 C28 116.2(12) . .
N3 C20 C10 109.9(9) . .
C10 C21 C12 121.6(13) . .
O3 C22 C8 117(2) . .
O4 C22 C8 126(2) . .
O4 C22 O3 118(2) . .
C24 C23 C28 120.0 . .
C23 C24 C25 120.0 . .
C24 C25 C26 120.0 . .
C24 C25 C29 120.7(18) . .
C26 C25 C29 119.3(18) . .
C27 C26 C25 120.0 . .
C26 C27 C28 120.0 . .
C23 C28 C19 118.2(14) . .
C27 C28 C19 121.8(14) . .
C27 C28 C23 120.0 . .
O5 C29 C25 130(3) . .
O6 C29 O5 116(3) . .
O6 C29 C25 114(3) . .

loop_
_geom_bond_atom_site_label_1
_geom_bond_atom_site_label_2
_geom_bond_distance
_geom_bond_site_symmetry_2
Sm1 O1 2.358(8) 1_455
Sm1 O1 2.358(8) 2_665
Sm1 O2 2.288(9) 6_557
Sm1 O2 2.288(9) 5_667
Sm1 O5 2.451(9) .
Sm1 O5 2.451(9) 2_565
Sm1 O4 2.463(9) 5_667
Sm1 O4 2.463(9) 6_557
Pd1 Cl2 2.286(3) .
Pd1 Cl1 2.273(4) .
Pd1 N2 2.049(9) .
Pd1 N1 2.052(10) 3_556
N2 C2 1.320(13) .
N2 C18 1.346(13) .
O1 C16 1.216(13) .
N1 C1 1.319(14) .
N1 C11 1.341(15) .
N4 C3 1.338(14) .
N4 C18 1.305(13) .
N4 C19 1.449(15) .
C1 N3 1.340(14) .
C1 C18 1.501(16) .
O2 C16 1.212(14) .
C2 C3 1.365(15) .
N3 C17 1.341(15) .
N3 C20 1.466(13) .
C4 C5 1.3900 .
C4 C9 1.3900 .
C5 C6 1.3900 .
C5 C19 1.518(16) .
C6 C7 1.3900 .
C7 C8 1.3900 .
C8 C9 1.3900 .
C8 C22 1.52(3) .
C10 C15 1.334(17) .
C10 C20 1.527(15) .
C10 C21 1.320(16) .
C11 C17 1.349(19) .
C12 C13 1.335(17) .
C12 C21 1.399(18) .
C13 C14 1.361(18) .
C13 C16 1.523(16) .
C14 C15 1.400(19) .
O3 C22 1.26(3) .
O5 C29 1.33(3) .
O4 C22 1.26(3) .
C19 C28 1.516(18) .
C23 C24 1.3900 .
C23 C28 1.3900 .
C24 C25 1.3900 .
C25 C26 1.3900 .
C25 C29 1.55(3) .
C26 C27 1.3900 .
C27 C28 1.3900 .
O6 C29 1.24(3) .
